data_4118550
loop_
_publ_author_name
'Daniel L. M. Suess'
'Charlene Tsay'
'Jonas C. Peters'

_publ_section_title
;
 Dihydrogen Binding to Isostructural S=1/2 and S= 0 Cobalt Complexes
;
_journal_name_full 'Journal of the American Chemical Society'
_journal_page_first 14158
_journal_page_last 14164
_journal_paper_doi 10.1021/ja305248f
_journal_volume 134
_journal_year 2012
_chemical_formula_moiety 'C36 H54 B Co N2 P3'
_chemical_formula_sum 'C36 H54 B Co N2 P3'
_chemical_formula_weight 677.46
_chemical_name_common (TPB)Co(N2)
_chemical_name_systematic
; 
 ? 
;
_space_group_IT_number 2
_symmetry_cell_setting triclinic
_symmetry_space_group_name_Hall '-P 1'
_symmetry_space_group_name_H-M 'P -1'
_atom_sites_solution_hydrogens geom
_atom_sites_solution_primary direct
_atom_sites_solution_secondary difmap
_audit_creation_method SHELXL-97
_cell_angle_alpha 91.2180(10)
_cell_angle_beta 95.1680(10)
_cell_angle_gamma 118.1020(10)
_cell_formula_units_Z 2
_cell_length_a 10.8940(3)
_cell_length_b 11.4465(3)
_cell_length_c 16.0319(5)
_cell_measurement_reflns_used 9893
_cell_measurement_temperature 100(2)
_cell_measurement_theta_max 40.50
_cell_measurement_theta_min 2.31
_cell_volume 1751.68(9)
_computing_cell_refinement 'SAINT V7.68A (Bruker, 2007)'
_computing_data_collection 'Bruker SMART v5.054 (Bruker, 2007)'
_computing_data_reduction 'SAINT V7.68A (Bruker, 2007)'
_computing_molecular_graphics 'Bruker SHELXTL'
_computing_publication_material 'Bruker SHELXTL'
_computing_structure_refinement 'SHELXL-97 (Sheldrick, 2008)'
_computing_structure_solution 'SHELXS-97 (Sheldrick, 2008)'
_diffrn_ambient_temperature 100(2)
_diffrn_detector_area_resol_mean 8.19
_diffrn_measured_fraction_theta_full 0.961
_diffrn_measured_fraction_theta_max 0.961
_diffrn_measurement_device_type 'Bruker SMART 1000'
_diffrn_measurement_method '\w and \f scans'
_diffrn_radiation_monochromator graphite
_diffrn_radiation_source 'fine-focus sealed tube'
_diffrn_radiation_type MoK\a
_diffrn_radiation_wavelength 0.71073
_diffrn_reflns_av_R_equivalents 0.0306
_diffrn_reflns_av_sigmaI/netI 0.0364
_diffrn_reflns_limit_h_max 17
_diffrn_reflns_limit_h_min -17
_diffrn_reflns_limit_k_max 18
_diffrn_reflns_limit_k_min -18
_diffrn_reflns_limit_l_max 25
_diffrn_reflns_limit_l_min -26
_diffrn_reflns_number 43343
_diffrn_reflns_theta_full 35.63
_diffrn_reflns_theta_max 35.63
_diffrn_reflns_theta_min 1.28
_exptl_absorpt_coefficient_mu 0.655
_exptl_absorpt_correction_T_max 0.9139
_exptl_absorpt_correction_T_min 0.7706
_exptl_absorpt_correction_type multi-scan
_exptl_absorpt_process_details 'SADABS v2008/1 (Bruker-AXS, 2001)'
_exptl_crystal_colour brown
_exptl_crystal_density_diffrn 1.284
_exptl_crystal_description block
_exptl_crystal_F_000 722
_exptl_crystal_size_max 0.42
_exptl_crystal_size_mid 0.42
_exptl_crystal_size_min 0.14
_refine_diff_density_max 1.268
_refine_diff_density_min -0.499
_refine_diff_density_rms 0.100
_refine_ls_extinction_method none
_refine_ls_goodness_of_fit_ref 1.109
_refine_ls_hydrogen_treatment constr
_refine_ls_matrix_type full
_refine_ls_number_parameters 400
_refine_ls_number_reflns 15526
_refine_ls_number_restraints 0
_refine_ls_restrained_S_all 1.109
_refine_ls_R_factor_all 0.0573
_refine_ls_R_factor_gt 0.0417
_refine_ls_shift/su_max 0.001
_refine_ls_shift/su_mean 0.000
_refine_ls_structure_factor_coef Fsqd
_refine_ls_weighting_details 'calc w=1/[\s^2^(Fo^2^)+(0.0560P)^2^+0.3968P] where P=(Fo^2^+2Fc^2^)/3'
_refine_ls_weighting_scheme calc
_refine_ls_wR_factor_gt 0.1034
_refine_ls_wR_factor_ref 0.1138
_reflns_number_gt 12176
_reflns_number_total 15526
_reflns_threshold_expression >2sigma(I)
_cod_data_source_file ja305248f_si_002_2.cif
_cod_data_source_block dlms42
_cod_database_code 4118550

loop_
_symmetry_equiv_pos_as_xyz
'x, y, z'
'-x, -y, -z'

loop_
_atom_site_label
_atom_site_type_symbol
_atom_site_fract_x
_atom_site_fract_y
_atom_site_fract_z
_atom_site_U_iso_or_equiv
_atom_site_adp_type
_atom_site_occupancy
_atom_site_symmetry_multiplicity
_atom_site_calc_flag
_atom_site_refinement_flags
Co1 Co 0.102861(16) 0.298769(16) 0.195061(10) 0.01251(4) Uani 1 1 d .
P3 P -0.09286(3) 0.10805(3) 0.226590(19) 0.01238(6) Uani 1 1 d .
P2 P 0.15940(3) 0.51415(3) 0.223145(19) 0.01274(6) Uani 1 1 d .
P1 P 0.30143(3) 0.28163(3) 0.21710(2) 0.01380(6) Uani 1 1 d .
C26 C -0.01918(12) 0.26972(11) 0.36777(7) 0.01242(18) Uani 1 1 d .
C31 C -0.08471(13) -0.04843(12) 0.24909(8) 0.0168(2) Uani 1 1 d .
H31 H 0.0152 -0.0200 0.2701 0.020 Uiso 1 1 calc R
C22 C -0.00432(13) 0.52205(13) 0.24151(8) 0.0166(2) Uani 1 1 d .
H22 H -0.0650 0.4367 0.2660 0.020 Uiso 1 1 calc R
C25 C -0.13740(12) 0.16381(12) 0.32133(7) 0.01345(19) Uani 1 1 d .
C14 C 0.24855(12) 0.46494(12) 0.37373(7) 0.01328(19) Uani 1 1 d .
C1 C 0.27047(12) 0.18166(12) 0.30770(8) 0.01415(19) Uani 1 1 d .
C13 C 0.27017(12) 0.57036(12) 0.32319(8) 0.01391(19) Uani 1 1 d .
C27 C -0.04378(13) 0.32782(13) 0.43820(8) 0.0164(2) Uani 1 1 d .
H27 H 0.0334 0.3987 0.4711 0.020 Uiso 1 1 calc R
C34 C -0.24550(13) 0.05305(13) 0.14402(8) 0.0176(2) Uani 1 1 d .
H34 H -0.2156 0.0284 0.0923 0.021 Uiso 1 1 calc R
C3 C 0.15633(13) 0.13202(13) 0.43347(8) 0.0167(2) Uani 1 1 d .
H3 H 0.1044 0.1481 0.4725 0.020 Uiso 1 1 calc R
B1 B 0.13483(13) 0.31382(13) 0.34066(8) 0.0123(2) Uani 1 1 d .
C2 C 0.18911(12) 0.20623(11) 0.36228(7) 0.01299(18) Uani 1 1 d .
N1 N 0.06333(13) 0.27159(12) 0.07849(8) 0.0218(2) Uani 1 1 d .
N2 N 0.03512(16) 0.25056(14) 0.01298(10) 0.0313(3) Uani 1 1 d .
C15 C 0.33239(13) 0.49774(13) 0.45168(8) 0.0174(2) Uani 1 1 d .
H15 H 0.3177 0.4298 0.4887 0.021 Uiso 1 1 calc R
C17 C 0.45824(14) 0.72894(14) 0.42361(9) 0.0210(2) Uani 1 1 d .
H17 H 0.5304 0.8168 0.4395 0.025 Uiso 1 1 calc R
C18 C 0.37357(14) 0.70106(13) 0.34757(9) 0.0189(2) Uani 1 1 d .
H18 H 0.3859 0.7705 0.3123 0.023 Uiso 1 1 calc R
C6 C 0.31498(14) 0.08695(13) 0.32320(9) 0.0185(2) Uani 1 1 d .
H6 H 0.3711 0.0735 0.2861 0.022 Uiso 1 1 calc R
C7 C 0.47407(14) 0.42683(14) 0.25720(9) 0.0208(2) Uani 1 1 d .
H7 H 0.4575 0.4643 0.3093 0.025 Uiso 1 1 calc R
C28 C -0.17828(14) 0.28445(14) 0.46125(8) 0.0184(2) Uani 1 1 d .
H28 H -0.1918 0.3277 0.5080 0.022 Uiso 1 1 calc R
C30 C -0.27203(13) 0.11644(13) 0.34643(8) 0.0180(2) Uani 1 1 d .
H30 H -0.3494 0.0423 0.3160 0.022 Uiso 1 1 calc R
C19 C 0.25812(14) 0.64872(13) 0.15276(8) 0.0181(2) Uani 1 1 d .
H19 H 0.3594 0.6781 0.1701 0.022 Uiso 1 1 calc R
C4 C 0.19803(15) 0.03547(14) 0.44835(8) 0.0198(2) Uani 1 1 d .
H4 H 0.1724 -0.0145 0.4963 0.024 Uiso 1 1 calc R
C29 C -0.29238(13) 0.17798(14) 0.41574(9) 0.0191(2) Uani 1 1 d .
H29 H -0.3838 0.1474 0.4319 0.023 Uiso 1 1 calc R
C16 C 0.43654(14) 0.62761(14) 0.47591(9) 0.0207(2) Uani 1 1 d .
H16 H 0.4926 0.6465 0.5284 0.025 Uiso 1 1 calc R
C5 C 0.27711(15) 0.01220(14) 0.39310(9) 0.0208(2) Uani 1 1 d .
H5 H 0.3050 -0.0539 0.4029 0.025 Uiso 1 1 calc R
C24 C -0.08713(14) 0.52086(14) 0.15819(9) 0.0204(2) Uani 1 1 d .
H24A H -0.1848 0.4924 0.1671 0.031 Uiso 1 1 calc R
H24B H -0.0838 0.4591 0.1163 0.031 Uiso 1 1 calc R
H24C H -0.0456 0.6103 0.1381 0.031 Uiso 1 1 calc R
C21 C 0.24287(16) 0.77552(14) 0.15842(11) 0.0263(3) Uani 1 1 d .
H21A H 0.3131 0.8439 0.1277 0.040 Uiso 1 1 calc R
H21B H 0.2568 0.8077 0.2174 0.040 Uiso 1 1 calc R
H21C H 0.1489 0.7557 0.1337 0.040 Uiso 1 1 calc R
C33 C -0.17093(17) -0.12406(14) 0.31924(9) 0.0236(3) Uani 1 1 d .
H33A H -0.2703 -0.1525 0.3026 0.035 Uiso 1 1 calc R
H33B H -0.1393 -0.0658 0.3710 0.035 Uiso 1 1 calc R
H33C H -0.1582 -0.2021 0.3289 0.035 Uiso 1 1 calc R
C36 C -0.38595(15) -0.06769(16) 0.15698(10) 0.0262(3) Uani 1 1 d .
H36A H -0.4349 -0.0407 0.1952 0.039 Uiso 1 1 calc R
H36B H -0.3684 -0.1371 0.1812 0.039 Uiso 1 1 calc R
H36C H -0.4439 -0.1021 0.1028 0.039 Uiso 1 1 calc R
C10 C 0.34646(15) 0.19325(14) 0.13588(9) 0.0211(2) Uani 1 1 d .
H10 H 0.4218 0.1750 0.1622 0.025 Uiso 1 1 calc R
C35 C -0.27225(17) 0.16894(16) 0.12223(11) 0.0287(3) Uani 1 1 d .
H35A H -0.3476 0.1399 0.0758 0.043 Uiso 1 1 calc R
H35B H -0.1867 0.2419 0.1055 0.043 Uiso 1 1 calc R
H35C H -0.2996 0.1993 0.1714 0.043 Uiso 1 1 calc R
C23 C 0.01291(16) 0.63155(17) 0.30531(10) 0.0260(3) Uani 1 1 d .
H23A H 0.0695 0.7185 0.2841 0.039 Uiso 1 1 calc R
H23B H 0.0597 0.6249 0.3587 0.039 Uiso 1 1 calc R
H23C H -0.0795 0.6213 0.3139 0.039 Uiso 1 1 calc R
C12 C 0.21886(17) 0.06062(15) 0.10555(10) 0.0255(3) Uani 1 1 d .
H12A H 0.1456 0.0767 0.0767 0.038 Uiso 1 1 calc R
H12B H 0.1834 0.0084 0.1538 0.038 Uiso 1 1 calc R
H12C H 0.2457 0.0116 0.0667 0.038 Uiso 1 1 calc R
C32 C -0.11758(17) -0.13918(14) 0.16905(10) 0.0241(3) Uani 1 1 d .
H32A H -0.0868 -0.2057 0.1803 0.036 Uiso 1 1 calc R
H32B H -0.0682 -0.0858 0.1241 0.036 Uiso 1 1 calc R
H32C H -0.2187 -0.1839 0.1517 0.036 Uiso 1 1 calc R
C20 C 0.23094(18) 0.59543(16) 0.06108(9) 0.0282(3) Uani 1 1 d .
H20A H 0.1312 0.5591 0.0414 0.042 Uiso 1 1 calc R
H20B H 0.2579 0.5253 0.0563 0.042 Uiso 1 1 calc R
H20C H 0.2863 0.6677 0.0267 0.042 Uiso 1 1 calc R
C11 C 0.4006(2) 0.27631(18) 0.06049(11) 0.0341(4) Uani 1 1 d .
H11A H 0.4072 0.2210 0.0154 0.051 Uiso 1 1 calc R
H11B H 0.4934 0.3517 0.0777 0.051 Uiso 1 1 calc R
H11C H 0.3358 0.3092 0.0402 0.051 Uiso 1 1 calc R
C9 C 0.58880(15) 0.38998(17) 0.28458(11) 0.0283(3) Uani 1 1 d .
H9A H 0.6150 0.3588 0.2352 0.042 Uiso 1 1 calc R
H9B H 0.5540 0.3193 0.3234 0.042 Uiso 1 1 calc R
H9C H 0.6709 0.4681 0.3127 0.042 Uiso 1 1 calc R
C8 C 0.52671(17) 0.54063(16) 0.19801(12) 0.0306(3) Uani 1 1 d .
H8A H 0.5825 0.6255 0.2312 0.046 Uiso 1 1 calc R
H8B H 0.4464 0.5414 0.1657 0.046 Uiso 1 1 calc R
H8C H 0.5847 0.5273 0.1595 0.046 Uiso 1 1 calc R

loop_
_atom_site_aniso_label
_atom_site_aniso_U_11
_atom_site_aniso_U_22
_atom_site_aniso_U_33
_atom_site_aniso_U_23
_atom_site_aniso_U_13
_atom_site_aniso_U_12
Co1 0.01211(7) 0.01045(7) 0.01409(8) 0.00112(5) 0.00095(5) 0.00471(5)
P3 0.01240(12) 0.01079(12) 0.01260(13) -0.00065(9) 0.00182(9) 0.00441(10)
P2 0.01395(12) 0.01131(12) 0.01322(13) 0.00095(9) 0.00065(9) 0.00636(10)
P1 0.01481(13) 0.01385(13) 0.01454(13) 0.00132(10) 0.00413(10) 0.00785(11)
C26 0.0139(4) 0.0127(4) 0.0122(5) -0.0001(3) 0.0009(3) 0.0078(4)
C31 0.0186(5) 0.0121(5) 0.0192(5) 0.0001(4) 0.0031(4) 0.0069(4)
C22 0.0166(5) 0.0182(5) 0.0170(5) 0.0010(4) 0.0019(4) 0.0100(4)
C25 0.0142(4) 0.0132(5) 0.0138(5) 0.0006(4) 0.0028(4) 0.0071(4)
C14 0.0122(4) 0.0152(5) 0.0139(5) -0.0016(4) 0.0001(3) 0.0081(4)
C1 0.0138(4) 0.0152(5) 0.0150(5) 0.0003(4) 0.0013(4) 0.0083(4)
C13 0.0128(4) 0.0128(5) 0.0157(5) -0.0013(4) 0.0003(4) 0.0062(4)
C27 0.0168(5) 0.0182(5) 0.0150(5) -0.0022(4) 0.0013(4) 0.0091(4)
C34 0.0157(5) 0.0186(5) 0.0155(5) -0.0014(4) -0.0008(4) 0.0061(4)
C3 0.0195(5) 0.0177(5) 0.0141(5) 0.0021(4) 0.0027(4) 0.0097(4)
B1 0.0127(5) 0.0132(5) 0.0117(5) -0.0003(4) 0.0011(4) 0.0067(4)
C2 0.0131(4) 0.0129(4) 0.0131(5) 0.0001(4) 0.0007(3) 0.0065(4)
N1 0.0201(5) 0.0163(5) 0.0286(6) 0.0046(4) 0.0040(4) 0.0079(4)
N2 0.0361(7) 0.0250(6) 0.0324(7) 0.0005(5) 0.0072(6) 0.0137(6)
C15 0.0181(5) 0.0210(6) 0.0148(5) -0.0027(4) -0.0018(4) 0.0113(5)
C17 0.0153(5) 0.0179(5) 0.0242(6) -0.0076(5) -0.0015(4) 0.0043(4)
C18 0.0179(5) 0.0143(5) 0.0213(6) -0.0025(4) 0.0000(4) 0.0055(4)
C6 0.0204(5) 0.0198(5) 0.0203(6) 0.0017(4) 0.0024(4) 0.0136(5)
C7 0.0149(5) 0.0194(6) 0.0265(6) -0.0010(5) 0.0053(4) 0.0065(4)
C28 0.0210(5) 0.0235(6) 0.0150(5) -0.0012(4) 0.0044(4) 0.0138(5)
C30 0.0141(5) 0.0185(5) 0.0193(6) -0.0012(4) 0.0033(4) 0.0059(4)
C19 0.0176(5) 0.0149(5) 0.0208(6) 0.0046(4) 0.0013(4) 0.0070(4)
C4 0.0248(6) 0.0192(6) 0.0179(6) 0.0046(4) 0.0020(4) 0.0125(5)
C29 0.0155(5) 0.0244(6) 0.0197(6) 0.0009(5) 0.0054(4) 0.0107(5)
C16 0.0166(5) 0.0253(6) 0.0192(6) -0.0079(5) -0.0041(4) 0.0106(5)
C5 0.0255(6) 0.0201(6) 0.0225(6) 0.0035(5) 0.0011(5) 0.0156(5)
C24 0.0180(5) 0.0208(6) 0.0215(6) 0.0021(5) -0.0028(4) 0.0093(5)
C21 0.0212(6) 0.0164(6) 0.0425(9) 0.0102(6) 0.0025(5) 0.0097(5)
C33 0.0301(7) 0.0170(6) 0.0244(6) 0.0060(5) 0.0080(5) 0.0107(5)
C36 0.0156(5) 0.0249(7) 0.0273(7) -0.0016(5) -0.0007(5) 0.0014(5)
C10 0.0248(6) 0.0228(6) 0.0205(6) -0.0004(5) 0.0067(5) 0.0146(5)
C35 0.0240(6) 0.0267(7) 0.0356(8) 0.0042(6) -0.0031(6) 0.0133(6)
C23 0.0254(6) 0.0333(8) 0.0252(7) -0.0075(6) -0.0009(5) 0.0199(6)
C12 0.0348(7) 0.0214(6) 0.0237(7) -0.0020(5) 0.0032(5) 0.0163(6)
C32 0.0305(7) 0.0164(6) 0.0259(7) -0.0034(5) 0.0063(5) 0.0111(5)
C20 0.0329(7) 0.0265(7) 0.0183(6) 0.0067(5) 0.0057(5) 0.0079(6)
C11 0.0439(9) 0.0339(8) 0.0266(8) 0.0033(6) 0.0200(7) 0.0174(7)
C9 0.0161(6) 0.0334(8) 0.0333(8) 0.0052(6) 0.0032(5) 0.0099(6)
C8 0.0235(7) 0.0198(6) 0.0486(10) 0.0086(6) 0.0105(6) 0.0091(5)

loop_
_atom_type_symbol
_atom_type_description
_atom_type_scat_dispersion_real
_atom_type_scat_dispersion_imag
_atom_type_scat_source
C C 0.0033 0.0016 'International Tables Vol C Tables 4.2.6.8 and 6.1.1.4'
H H 0.0000 0.0000 'International Tables Vol C Tables 4.2.6.8 and 6.1.1.4'
B B 0.0013 0.0007 'International Tables Vol C Tables 4.2.6.8 and 6.1.1.4'
N N 0.0061 0.0033 'International Tables Vol C Tables 4.2.6.8 and 6.1.1.4'
P P 0.1023 0.0942 'International Tables Vol C Tables 4.2.6.8 and 6.1.1.4'
Co Co 0.3494 0.9721 'International Tables Vol C Tables 4.2.6.8 and 6.1.1.4'

loop_
_geom_angle_atom_site_label_1
_geom_angle_atom_site_label_2
_geom_angle_atom_site_label_3
_geom_angle
N1 Co1 P1 102.07(4)
N1 Co1 P2 104.55(4)
P1 Co1 P2 107.872(13)
N1 Co1 B1 174.83(5)
P1 Co1 B1 79.63(3)
P2 Co1 B1 79.38(3)
N1 Co1 P3 96.95(4)
P1 Co1 P3 112.216(13)
P2 Co1 P3 128.795(13)
B1 Co1 P3 77.91(3)
C25 P3 C34 107.77(6)
C25 P3 C31 107.29(6)
C34 P3 C31 104.11(6)
C25 P3 Co1 102.61(4)
C34 P3 Co1 112.63(4)
C31 P3 Co1 121.73(4)
C13 P2 C22 105.51(6)
C13 P2 C19 103.38(6)
C22 P2 C19 107.83(6)
C13 P2 Co1 107.42(4)
C22 P2 Co1 108.39(4)
C19 P2 Co1 123.00(5)
C1 P1 C10 105.32(6)
C1 P1 C7 99.89(6)
C10 P1 C7 103.76(6)
C1 P1 Co1 102.40(4)
C10 P1 Co1 120.09(5)
C7 P1 Co1 122.20(5)
C27 C26 C25 116.85(11)
C27 C26 B1 123.53(10)
C25 C26 B1 119.57(10)
C33 C31 C32 111.98(11)
C33 C31 P3 114.33(9)
C32 C31 P3 112.17(9)
C33 C31 H31 105.9
C32 C31 H31 105.9
P3 C31 H31 105.9
C23 C22 C24 111.86(11)
C23 C22 P2 116.34(9)
C24 C22 P2 111.40(9)
C23 C22 H22 105.4
C24 C22 H22 105.4
P2 C22 H22 105.4
C30 C25 C26 121.23(11)
C30 C25 P3 126.46(9)
C26 C25 P3 112.22(8)
C13 C14 C15 116.70(11)
C13 C14 B1 120.25(10)
C15 C14 B1 123.03(11)
C6 C1 C2 121.55(11)
C6 C1 P1 126.29(10)
C2 C1 P1 112.12(9)
C18 C13 C14 121.74(11)
C18 C13 P2 125.81(10)
C14 C13 P2 112.31(9)
C28 C27 C26 121.99(12)
C28 C27 H27 119.0
C26 C27 H27 119.0
C35 C34 C36 108.66(12)
C35 C34 P3 110.72(9)
C36 C34 P3 119.45(10)
C35 C34 H34 105.7
C36 C34 H34 105.7
P3 C34 H34 105.7
C4 C3 C2 121.84(12)
C4 C3 H3 119.1
C2 C3 H3 119.1
C26 B1 C14 113.38(10)
C26 B1 C2 112.56(9)
C14 B1 C2 113.24(9)
C26 B1 Co1 104.31(7)
C14 B1 Co1 108.89(8)
C2 B1 Co1 103.49(7)
C3 C2 C1 116.84(11)
C3 C2 B1 122.93(10)
C1 C2 B1 120.22(10)
N2 N1 Co1 176.36(13)
C16 C15 C14 121.75(12)
C16 C15 H15 119.1
C14 C15 H15 119.1
C16 C17 C18 119.58(12)
C16 C17 H17 120.2
C18 C17 H17 120.2
C17 C18 C13 119.94(12)
C17 C18 H18 120.0
C13 C18 H18 120.0
C5 C6 C1 120.16(12)
C5 C6 H6 119.9
C1 C6 H6 119.9
C9 C7 C8 110.86(12)
C9 C7 P1 114.13(10)
C8 C7 P1 114.02(11)
C9 C7 H7 105.6
C8 C7 H7 105.6
P1 C7 H7 105.7
C29 C28 C27 120.03(12)
C29 C28 H28 120.0
C27 C28 H28 120.0
C29 C30 C25 120.14(12)
C29 C30 H30 119.9
C25 C30 H30 119.9
C20 C19 C21 109.59(12)
C20 C19 P2 111.88(9)
C21 C19 P2 117.74(10)
C20 C19 H19 105.5
C21 C19 H19 105.5
P2 C19 H19 105.5
C5 C4 C3 120.19(12)
C5 C4 H4 119.9
C3 C4 H4 119.9
C28 C29 C30 119.69(12)
C28 C29 H29 120.2
C30 C29 H29 120.2
C17 C16 C15 120.21(12)
C17 C16 H16 119.9
C15 C16 H16 119.9
C4 C5 C6 119.37(12)
C4 C5 H5 120.3
C6 C5 H5 120.3
C22 C24 H24A 109.5
C22 C24 H24B 109.5
H24A C24 H24B 109.5
C22 C24 H24C 109.5
H24A C24 H24C 109.5
H24B C24 H24C 109.5
C19 C21 H21A 109.5
C19 C21 H21B 109.5
H21A C21 H21B 109.5
C19 C21 H21C 109.5
H21A C21 H21C 109.5
H21B C21 H21C 109.5
C31 C33 H33A 109.5
C31 C33 H33B 109.5
H33A C33 H33B 109.5
C31 C33 H33C 109.5
H33A C33 H33C 109.5
H33B C33 H33C 109.5
C34 C36 H36A 109.5
C34 C36 H36B 109.5
H36A C36 H36B 109.5
C34 C36 H36C 109.5
H36A C36 H36C 109.5
H36B C36 H36C 109.5
C12 C10 C11 109.57(13)
C12 C10 P1 110.13(10)
C11 C10 P1 112.24(10)
C12 C10 H10 108.3
C11 C10 H10 108.3
P1 C10 H10 108.3
C34 C35 H35A 109.5
C34 C35 H35B 109.5
H35A C35 H35B 109.5
C34 C35 H35C 109.5
H35A C35 H35C 109.5
H35B C35 H35C 109.5
C22 C23 H23A 109.5
C22 C23 H23B 109.5
H23A C23 H23B 109.5
C22 C23 H23C 109.5
H23A C23 H23C 109.5
H23B C23 H23C 109.5
C10 C12 H12A 109.5
C10 C12 H12B 109.5
H12A C12 H12B 109.5
C10 C12 H12C 109.5
H12A C12 H12C 109.5
H12B C12 H12C 109.5
C31 C32 H32A 109.5
C31 C32 H32B 109.5
H32A C32 H32B 109.5
C31 C32 H32C 109.5
H32A C32 H32C 109.5
H32B C32 H32C 109.5
C19 C20 H20A 109.5
C19 C20 H20B 109.5
H20A C20 H20B 109.5
C19 C20 H20C 109.5
H20A C20 H20C 109.5
H20B C20 H20C 109.5
C10 C11 H11A 109.5
C10 C11 H11B 109.5
H11A C11 H11B 109.5
C10 C11 H11C 109.5
H11A C11 H11C 109.5
H11B C11 H11C 109.5
C7 C9 H9A 109.5
C7 C9 H9B 109.5
H9A C9 H9B 109.5
C7 C9 H9C 109.5
H9A C9 H9C 109.5
H9B C9 H9C 109.5
C7 C8 H8A 109.5
C7 C8 H8B 109.5
H8A C8 H8B 109.5
C7 C8 H8C 109.5
H8A C8 H8C 109.5
H8B C8 H8C 109.5

loop_
_geom_bond_atom_site_label_1
_geom_bond_atom_site_label_2
_geom_bond_distance
Co1 N1 1.8653(13)
Co1 P1 2.2600(4)
Co1 P2 2.2655(4)
Co1 B1 2.3194(13)
Co1 P3 2.3288(3)
P3 C25 1.8257(12)
P3 C34 1.8696(13)
P3 C31 1.8756(13)
P2 C13 1.8217(12)
P2 C22 1.8765(13)
P2 C19 1.8800(13)
P1 C1 1.8244(12)
P1 C10 1.8671(13)
P1 C7 1.8722(14)
C26 C27 1.4069(17)
C26 C25 1.4144(17)
C26 B1 1.6130(17)
C31 C33 1.5369(19)
C31 C32 1.5376(19)
C31 H31 1.0000
C22 C23 1.5303(19)
C22 C24 1.5391(18)
C22 H22 1.0000
C25 C30 1.4048(17)
C14 C13 1.4058(17)
C14 C15 1.4100(17)
C14 B1 1.6223(18)
C1 C6 1.3989(17)
C1 C2 1.4121(17)
C13 C18 1.4029(17)
C27 C28 1.3964(18)
C27 H27 0.9500
C34 C35 1.527(2)
C34 C36 1.5400(19)
C34 H34 1.0000
C3 C4 1.3962(18)
C3 C2 1.4073(17)
C3 H3 0.9500
B1 C2 1.6291(17)
N1 N2 1.057(2)
C15 C16 1.3983(19)
C15 H15 0.9500
C17 C16 1.387(2)
C17 C18 1.3938(19)
C17 H17 0.9500
C18 H18 0.9500
C6 C5 1.3962(19)
C6 H6 0.9500
C7 C9 1.529(2)
C7 C8 1.540(2)
C7 H7 1.0000
C28 C29 1.3908(19)
C28 H28 0.9500
C30 C29 1.3922(19)
C30 H30 0.9500
C19 C20 1.528(2)
C19 C21 1.538(2)
C19 H19 1.0000
C4 C5 1.393(2)
C4 H4 0.9500
C29 H29 0.9500
C16 H16 0.9500
C5 H5 0.9500
C24 H24A 0.9800
C24 H24B 0.9800
C24 H24C 0.9800
C21 H21A 0.9800
C21 H21B 0.9800
C21 H21C 0.9800
C33 H33A 0.9800
C33 H33B 0.9800
C33 H33C 0.9800
C36 H36A 0.9800
C36 H36B 0.9800
C36 H36C 0.9800
C10 C12 1.527(2)
C10 C11 1.537(2)
C10 H10 1.0000
C35 H35A 0.9800
C35 H35B 0.9800
C35 H35C 0.9800
C23 H23A 0.9800
C23 H23B 0.9800
C23 H23C 0.9800
C12 H12A 0.9800
C12 H12B 0.9800
C12 H12C 0.9800
C32 H32A 0.9800
C32 H32B 0.9800
C32 H32C 0.9800
C20 H20A 0.9800
C20 H20B 0.9800
C20 H20C 0.9800
C11 H11A 0.9800
C11 H11B 0.9800
C11 H11C 0.9800
C9 H9A 0.9800
C9 H9B 0.9800
C9 H9C 0.9800
C8 H8A 0.9800
C8 H8B 0.9800
C8 H8C 0.9800
